data_7232831
loop_
_publ_author_name
'Feng, Xun'
'Shang, Yapei'
'Zhang, Heng'
'Li, Rongfang'
'Wang, Weizhou'
'Zhang, Daoming'
'Wang, Liya'
'Li, Zhongjun'

_publ_section_title
;
 Enhanced luminescence and tunable magnetic properties of lanthanide
 coordination polymers based on fluorine substitution and phenanthroline
 ligand
;
_journal_issue 29
_journal_name_full 'RSC Advances'
_journal_page_first 16328
_journal_paper_doi 10.1039/C9RA01574D
_journal_volume 9
_journal_year 2019
_chemical_formula_moiety 'C75 H31 Er3 F20 N6 O21'
_chemical_formula_sum 'C75 H31 Er3 F20 N6 O21'
_chemical_formula_weight 2233.84
_space_group_crystal_system triclinic
_space_group_IT_number 2
_space_group_name_Hall '-P 1'
_space_group_name_H-M_alt 'P -1'
_symmetry_space_group_name_Hall '-P 1'
_symmetry_space_group_name_H-M 'P -1'
_atom_sites_solution_hydrogens mixed
_atom_sites_solution_primary dual
_audit_block_doi 10.5517/ccdc.csd.cc21mtwd
_audit_creation_date 2016-09-28
_audit_creation_method
;
Olex2 1.2
(compiled 2016.09.09 svn.r3337 for OlexSys, GUI svn.r5227)
;
_audit_update_record
;
2019-02-07 deposited with the CCDC.    2019-05-24 downloaded from the CCDC.
;
_cell_angle_alpha 93.934(3)
_cell_angle_beta 106.565(3)
_cell_angle_gamma 106.133(3)
_cell_formula_units_Z 2
_cell_length_a 14.9184(5)
_cell_length_b 15.1786(5)
_cell_length_c 17.7883(6)
_cell_measurement_reflns_used 19462
_cell_measurement_temperature 293(2)
_cell_measurement_theta_max 28.1490
_cell_measurement_theta_min 3.6690
_cell_volume 3660.7(2)
_computing_cell_refinement 'CrysAlisPro 1.171.38.41r (Rigaku OD, 2015)'
_computing_data_collection 'CrysAlisPro 1.171.38.41r (Rigaku OD, 2015)'
_computing_data_reduction 'CrysAlisPro 1.171.38.41r (Rigaku OD, 2015)'
_computing_molecular_graphics 'Olex2 (Dolomanov et al., 2009)'
_computing_publication_material 'Olex2 (Dolomanov et al., 2009)'
_computing_structure_refinement 'ShelXL (Sheldrick, 2015)'
_computing_structure_solution 'ShelXT (Sheldrick, 2015)'
_diffrn_ambient_temperature 293(2)
_diffrn_detector 'CCD plate'
_diffrn_detector_area_resol_mean 8.0584
_diffrn_detector_type EosS2
_diffrn_measured_fraction_theta_full 0.994
_diffrn_measured_fraction_theta_max 0.994
_diffrn_measurement_details
;
List of Runs (angles in degrees, time in seconds):

  # Type    Start    End  Width  t~exp~   \w     \q     \k     \f   Frames
#--------------------------------------------------------------------------
  1  \w    -20.00  25.00   1.00    7.35    --  -13.63 -99.00 -30.00   45
  2  \w     -2.00  82.00   1.00    7.35    --   14.57  57.00-180.00   84
  3  \w     -2.00  82.00   1.00    7.35    --   14.57  57.00 -90.00   84
  4  \w     -2.00  82.00   1.00    7.35    --   14.57  57.00 -30.00   84
  5  \w     -2.00  82.00   1.00    7.35    --   14.57  57.00 120.00   84
  6  \w    -53.00  41.00   1.00    7.35    --   14.57 -77.00  30.00   94
  7  \w    -20.00  54.00   1.00    7.35    --   14.57 -99.00-180.00   74
;
_diffrn_measurement_device 'four-circle diffractometer'
_diffrn_measurement_device_type 'SuperNova, Single source at offset, EosS2'
_diffrn_measurement_method '\w scans'
_diffrn_orient_matrix_type 'CrysAlisPro convention (1999,Acta A55,543-557)'
_diffrn_orient_matrix_UB_11 0.0440935000
_diffrn_orient_matrix_UB_12 0.0370845000
_diffrn_orient_matrix_UB_13 0.0069610000
_diffrn_orient_matrix_UB_21 0.0274645000
_diffrn_orient_matrix_UB_22 -0.0271223000
_diffrn_orient_matrix_UB_23 0.0208656000
_diffrn_orient_matrix_UB_31 0.0050567000
_diffrn_orient_matrix_UB_32 -0.0178370000
_diffrn_orient_matrix_UB_33 -0.0359531000
_diffrn_radiation_monochromator mirror
_diffrn_radiation_probe x-ray
_diffrn_radiation_type MoK\a
_diffrn_radiation_wavelength 0.71073
_diffrn_reflns_av_R_equivalents 0.0561
_diffrn_reflns_av_unetI/netI 0.0664
_diffrn_reflns_Laue_measured_fraction_full 0.994
_diffrn_reflns_Laue_measured_fraction_max 0.994
_diffrn_reflns_limit_h_max 18
_diffrn_reflns_limit_h_min -18
_diffrn_reflns_limit_k_max 18
_diffrn_reflns_limit_k_min -18
_diffrn_reflns_limit_l_max 21
_diffrn_reflns_limit_l_min -20
_diffrn_reflns_number 39778
_diffrn_reflns_point_group_measured_fraction_full 0.994
_diffrn_reflns_point_group_measured_fraction_max 0.994
_diffrn_reflns_theta_full 25.500
_diffrn_reflns_theta_max 25.500
_diffrn_reflns_theta_min 3.402
_diffrn_source 'micro-focus sealed X-ray tube'
_diffrn_source_type 'SuperNova (Mo) X-ray Source'
_exptl_absorpt_coefficient_mu 3.541
_exptl_absorpt_correction_T_max 1.00000
_exptl_absorpt_correction_T_min 0.06967
_exptl_absorpt_correction_type multi-scan
_exptl_absorpt_process_details
;
CrysAlisPro 1.171.38.41r (Rigaku Oxford Diffraction, 2015)
Empirical absorption correction using spherical harmonics,
 implemented in SCALE3 ABSPACK scaling algorithm.
;
_exptl_crystal_colour 'clear light yellow'
_exptl_crystal_colour_lustre clear
_exptl_crystal_colour_modifier light
_exptl_crystal_colour_primary yellow
_exptl_crystal_density_diffrn 2.027
_exptl_crystal_description block
_exptl_crystal_F_000 2150
_exptl_crystal_size_max 0.25
_exptl_crystal_size_mid 0.24
_exptl_crystal_size_min 0.21
_refine_diff_density_max 1.988
_refine_diff_density_min -1.611
_refine_diff_density_rms 0.163
_refine_ls_extinction_method none
_refine_ls_goodness_of_fit_ref 1.061
_refine_ls_hydrogen_treatment constr
_refine_ls_matrix_type full
_refine_ls_number_parameters 1086
_refine_ls_number_reflns 13532
_refine_ls_number_restraints 42
_refine_ls_restrained_S_all 1.061
_refine_ls_R_factor_all 0.0589
_refine_ls_R_factor_gt 0.0481
_refine_ls_shift/su_max 0.002
_refine_ls_shift/su_mean 0.000
_refine_ls_structure_factor_coef Fsqd
_refine_ls_weighting_details 'w=1/[\s^2^(Fo^2^)+(0.0580P)^2^+3.2540P] where P=(Fo^2^+2Fc^2^)/3'
_refine_ls_weighting_scheme calc
_refine_ls_wR_factor_gt 0.1123
_refine_ls_wR_factor_ref 0.1196
_reflns_Friedel_coverage 0.000
_reflns_number_gt 11445
_reflns_number_total 13532
_reflns_threshold_expression 'I > 2\s(I)'
_cod_data_source_file c9ra01574d2.cif
_cod_data_source_block syl-er-7-29
_cod_database_code 7232831
_shelx_space_group_comment
;
The symmetry employed for this shelxl refinement is uniquely defined
by the following loop, which should always be used as a source of
symmetry information in preference to the above space-group names.
They are only intended as comments.
;
_reflns_odcompleteness_completeness 99.73
_reflns_odcompleteness_iscentric 1
_reflns_odcompleteness_theta 25.13
_olex2_refinement_description
;
1. Fixed Uiso
 At 1.2 times of:
  All C(H) groups
 At 1.5 times of:
  All O(H,H) groups
2. Uiso/Uaniso restraints and constraints
C0AA \\sim C6 \\sim C4 \\sim C5 \\sim C10 \\sim C1 \\sim C1A \\sim C0AB \\sim
C6A \\sim C4A \\sim C5A \\sim C10A \\sim F2 \\sim F2A \\sim F4A \\sim F4 \\sim
F0AB \\sim F0AA \\sim F1AA \\sim F1: within 1.7A with sigma of 0.02 and sigma
for terminal atoms of 0.08
3. Others
 Sof(C1A)=Sof(C10A)=Sof(C5A)=Sof(C4A)=Sof(C6A)=Sof(C0AB)=Sof(H0AB)=Sof(F2A)=
 Sof(F4A)=Sof(F0AB)=Sof(F1AA)=1-FVAR(1)
 Sof(C1)=Sof(C0AA)=Sof(H0AA)=Sof(C6)=Sof(C4)=Sof(C5)=Sof(C10)=Sof(F2)=Sof(F1)=
 Sof(F0AA)=Sof(F4)=FVAR(1)
4.a Rotating group:
 O007(H00A,H00B), O00L(H00C,H00D), O00Y(H00E,H00F)
4.b :
 F2(F1,F0AA,F4), F2A(F4A,F0AB,F1AA)
4.c Aromatic/amide H refined with riding coordinates:
 C01O(H01O), C01U(H01U), C01W(H01W), C01Y(H01Y), C024(H024), C025(H025),
 C026(H026), C02D(H02D), C02E(H02E), C02F(H02F), C02H(H02H), C02I(H02I),
 C02R(H02R), C02V(H02V), C02Y(H02Y), C030(H030), C031(H031), C032(H032),
 C033(H033), C035(H035), C036(H036), C038(H038), C03B(H03B), C03C(H03C),
 C0AA(H0AA), C0AB(H0AB)
4.d Fitted hexagon refined as free rotating group:
 C1(C0AA,C6,C4,C5,C10), C1A(C10A,C5A,C4A,C6A,C0AB)
;
_shelx_shelxl_version_number 2014/7
_olex2_submission_special_instructions 'No special instructions were received'
_oxdiff_exptl_absorpt_empirical_details
;
Empirical correction (ABSPACK) includes:
- Absorption correction using spherical harmonics
- Frame scaling
;
_oxdiff_exptl_absorpt_empirical_full_max 7.804
_oxdiff_exptl_absorpt_empirical_full_min 0.550

loop_
_space_group_symop_operation_xyz
'x, y, z'
'-x, -y, -z'

loop_
_atom_site_label
_atom_site_type_symbol
_atom_site_fract_x
_atom_site_fract_y
_atom_site_fract_z
_atom_site_U_iso_or_equiv
_atom_site_adp_type
_atom_site_occupancy
_atom_site_site_symmetry_order
_atom_site_calc_flag
_atom_site_refinement_flags_posn
_atom_site_refinement_flags_adp
_atom_site_refinement_flags_occupancy
_atom_site_disorder_assembly
_atom_site_disorder_group
Er01 Er 0.12846(2) 0.49431(2) 0.14628(2) 0.02088(9) Uani 1 1 d . . . . .
Er02 Er 0.85140(2) 1.18898(2) 0.79074(2) 0.02428(9) Uani 1 1 d . . . . .
Er03 Er 0.50702(2) 0.78879(2) 0.40965(2) 0.02503(9) Uani 1 1 d . . . . .
O004 O 0.1893(3) 0.6553(3) 0.1510(2) 0.0276(10) Uani 1 1 d . . . . .
O005 O -0.0055(3) 0.5437(3) 0.0747(2) 0.0264(10) Uani 1 1 d . . . . .
O006 O 0.2781(3) 0.8004(3) 0.1575(3) 0.0323(11) Uani 1 1 d . . . . .
O007 O 0.9540(3) 1.2581(3) 0.9201(2) 0.0359(11) Uani 1 1 d . . . . .
H00A H 0.9231 1.2432 0.9546 0.054 Uiso 1 1 d GR . . . .
H00B H 0.9727 1.3185 0.9238 0.054 Uiso 1 1 d GR . . . .
O008 O 0.2812(3) 0.5501(3) 0.2487(2) 0.0309(10) Uani 1 1 d . . . . .
O009 O 0.2483(3) 0.7528(3) 0.3069(2) 0.0289(10) Uani 1 1 d . . . . .
O00A O 0.0036(3) 0.3639(3) 0.0887(3) 0.0325(11) Uani 1 1 d . . . . .
O00B O 0.0418(3) 0.6775(3) 0.2285(2) 0.0263(10) Uani 1 1 d . . . . .
O00C O 0.4236(3) 0.6496(3) 0.3254(2) 0.0301(10) Uani 1 1 d . . . . .
O00D O 0.0806(3) 0.5472(3) 0.2478(2) 0.0267(10) Uani 1 1 d . . . . .
O00E O -0.1486(3) 0.4934(3) -0.0226(2) 0.0289(10) Uani 1 1 d . . . . .
O00F O 0.3533(3) 0.7486(3) 0.4230(2) 0.0349(11) Uani 1 1 d . . . . .
O00G O 0.4661(4) 0.9077(4) 0.3381(3) 0.0448(13) Uani 1 1 d . . . . .
F00H F 0.2838(3) 0.7741(4) 0.5432(2) 0.0560(13) Uani 1 1 d . . . . .
O00I O 0.8779(3) 1.1417(3) 0.6754(2) 0.0329(11) Uani 1 1 d . . . . .
O00J O -0.1285(4) 0.2389(3) 0.0412(3) 0.0389(12) Uani 1 1 d . . . . .
N00K N 0.2352(4) 0.3945(4) 0.1302(3) 0.0259(12) Uani 1 1 d . . . . .
O00L O 0.7118(3) 1.0553(3) 0.7257(3) 0.0361(11) Uani 1 1 d . . . . .
H00C H 0.6626 1.0720 0.6966 0.054 Uiso 1 1 d GR . . . .
H00D H 0.6911 1.0236 0.7606 0.054 Uiso 1 1 d GR . . . .
F00M F 0.5109(3) 0.5540(3) 0.2222(3) 0.0546(12) Uani 1 1 d . . . . .
O00N O 0.6564(3) 0.9003(3) 0.4511(3) 0.0385(12) Uani 1 1 d . . . . .
F00O F -0.2092(4) 0.5769(3) 0.1181(3) 0.0578(13) Uani 1 1 d . . . . .
F00P F 1.0463(3) 1.1482(4) 0.6185(2) 0.0615(14) Uani 1 1 d . . . . .
F00Q F -0.0682(3) 0.5513(4) 0.3454(2) 0.0602(14) Uani 1 1 d . . . . .
N00R N 0.6323(4) 0.7094(4) 0.4113(3) 0.0324(13) Uani 1 1 d . . . . .
N00S N 0.1350(4) 0.3739(4) 0.2381(3) 0.0287(12) Uani 1 1 d . . . . .
O00T O 0.6601(4) 1.0318(4) 0.5188(3) 0.0578(16) Uani 1 1 d . . . . .
F00U F 0.3391(3) 0.7532(4) 0.0185(3) 0.0580(13) Uani 1 1 d . . . . .
C00V C 0.2663(5) 0.7155(5) 0.1478(3) 0.0259(14) Uani 1 1 d . . . . .
F00W F -0.0369(4) 0.5872(4) 0.5037(3) 0.0754(17) Uani 1 1 d . . . . .
F00X F 1.0816(3) 1.1545(4) 0.4807(3) 0.0746(17) Uani 1 1 d . . . . .
O00Y O 0.5041(4) 0.8904(3) 0.5170(3) 0.0404(12) Uani 1 1 d . . . . .
H00E H 0.5336 0.8769 0.5612 0.061 Uiso 1 1 d GR . . . .
H00F H 0.4445 0.8840 0.5141 0.061 Uiso 1 1 d GR . . . .
C00Z C 0.3925(5) 0.6322(4) 0.1859(4) 0.0256(14) Uani 1 1 d . . . . .
C010 C 0.3624(5) 0.6102(4) 0.2585(4) 0.0260(14) Uani 1 1 d . . . . .
O011 O 0.5365(4) 0.8226(3) 0.2883(3) 0.0415(13) Uani 1 1 d . . . . .
F012 F 0.9336(4) 1.0789(4) 0.3419(3) 0.0831(19) Uani 1 1 d . . . . .
C013 C 0.3466(5) 0.6825(4) 0.1328(4) 0.0255(14) Uani 1 1 d . . . . .
C014 C 0.0695(4) 0.6221(4) 0.2707(3) 0.0238(14) Uani 1 1 d . . . . .
F015 F -0.1815(4) 0.2406(4) 0.1900(3) 0.0752(16) Uani 1 1 d . . . . .
N016 N 0.5322(4) 0.6926(4) 0.5168(3) 0.0351(14) Uani 1 1 d . . . . .
F017 F 0.1366(4) 0.7033(4) 0.6002(2) 0.0702(16) Uani 1 1 d . . . . .
C018 C -0.0959(5) 0.5001(4) 0.0472(3) 0.0239(14) Uani 1 1 d . . . . .
F019 F 0.5674(5) 0.5912(5) 0.0937(4) 0.100(2) Uani 1 1 d . . . . .
N01A N 0.8452(5) 1.0631(4) 0.8768(3) 0.0472(17) Uani 1 1 d . . . . .
C01B C 0.1929(5) 0.3194(4) 0.2355(3) 0.0262(14) Uani 1 1 d . . . . .
N01C N 0.9971(5) 1.1297(5) 0.8212(3) 0.0464(17) Uani 1 1 d . . . . .
F01D F -0.2826(5) 0.3276(5) 0.2553(3) 0.096(2) Uani 1 1 d . . . . .
C01E C -0.0832(5) 0.3180(5) 0.0804(4) 0.0296(15) Uani 1 1 d . . . . .
C01F C 0.2484(5) 0.3329(4) 0.1813(4) 0.0267(14) Uani 1 1 d . . . . .
F01G F 0.7504(4) 0.9966(4) 0.3424(2) 0.0765(17) Uani 1 1 d . . . . .
O01H O 0.8178(5) 0.9877(4) 0.6470(3) 0.0576(16) Uani 1 1 d . . . . .
F01I F -0.2984(4) 0.4940(4) 0.2184(3) 0.0845(18) Uani 1 1 d . . . . .
C01J C 0.2685(5) 0.7375(4) 0.3771(4) 0.0256(14) Uani 1 1 d . . . . .
F01K F 0.4802(5) 0.6906(5) -0.0083(3) 0.104(2) Uani 1 1 d . . . . .
C01L C 0.0930(5) 0.6464(4) 0.3606(3) 0.0249(14) Uani 1 1 d . . . . .
C01M C -0.1395(5) 0.3651(5) 0.1206(4) 0.0317(15) Uani 1 1 d . . . . .
C01N C 0.1852(5) 0.7019(4) 0.4104(3) 0.0248(14) Uani 1 1 d . . . . .
C01O C 0.2870(5) 0.4054(5) 0.0800(4) 0.0356(17) Uani 1 1 d . . . . .
H01O H 0.2771 0.4462 0.0441 0.043 Uiso 1 1 calc R . . . .
C01P C -0.1463(5) 0.4522(5) 0.1024(3) 0.0252(14) Uani 1 1 d . . . . .
C01Q C 0.8002(5) 1.0286(5) 0.4831(4) 0.0340(16) Uani 1 1 d . . . . .
C01R C 0.9898(7) 1.0492(6) 0.8500(4) 0.050(2) Uani 1 1 d . . . . .
C01S C 0.0198(5) 0.6083(5) 0.3928(4) 0.0384(17) Uani 1 1 d . . . . .
C01T C 0.5927(5) 0.6392(5) 0.5189(4) 0.0299(15) Uani 1 1 d . . . . .
C01U C 0.0825(6) 0.3587(5) 0.2870(4) 0.0391(17) Uani 1 1 d . . . . .
H01U H 0.0439 0.3967 0.2900 0.047 Uiso 1 1 calc R . . . .
C01V C 0.6969(5) 0.9835(5) 0.4850(4) 0.0352(16) Uani 1 1 d . . . . .
C01W C 0.4838(6) 0.6856(5) 0.5702(4) 0.0424(19) Uani 1 1 d . . . . .
H01W H 0.4441 0.7231 0.5707 0.051 Uiso 1 1 calc R . . . .
C01X C 0.5077(6) 0.8916(6) 0.2890(4) 0.0421(19) Uani 1 1 d . . . . .
C01Y C 0.7444(6) 0.6672(7) 0.3546(5) 0.058(2) Uani 1 1 d . . . . .
H01Y H 0.7777 0.6760 0.3174 0.069 Uiso 1 1 calc R . . . .
C01Z C 0.9112(7) 1.0139(5) 0.8805(4) 0.048(2) Uani 1 1 d . . . . .
C020 C 0.3783(6) 0.7024(6) 0.0692(4) 0.0441(19) Uani 1 1 d . . . . .
C021 C 0.6457(5) 0.6487(5) 0.4621(4) 0.0307(15) Uani 1 1 d . . . . .
C022 C 0.4664(6) 0.6032(5) 0.1726(4) 0.0422(18) Uani 1 1 d . . . . .
C023 C 0.7073(5) 0.5946(5) 0.4610(5) 0.0430(19) Uani 1 1 d . . . . .
C024 C 0.6827(6) 0.7191(5) 0.3606(4) 0.0438(19) Uani 1 1 d . . . . .
H024 H 0.6766 0.7630 0.3271 0.053 Uiso 1 1 calc R . . . .
C025 C 0.3548(6) 0.3596(6) 0.0780(5) 0.047(2) Uani 1 1 d . . . . .
H025 H 0.3915 0.3718 0.0434 0.056 Uiso 1 1 calc R . . . .
C026 C 0.0811(6) 0.2891(5) 0.3347(5) 0.048(2) Uani 1 1 d . . . . .
H026 H 0.0405 0.2795 0.3664 0.058 Uiso 1 1 calc R . . . .
C027 C 0.0339(5) 0.6271(6) 0.4723(4) 0.044(2) Uani 1 1 d . . . . .
C028 C 0.9147(6) 1.0748(6) 0.4111(4) 0.047(2) Uani 1 1 d . . . . .
C029 C 0.1989(5) 0.7205(5) 0.4919(4) 0.0383(17) Uani 1 1 d . . . . .
C02A C 0.8558(5) 1.0642(5) 0.6326(4) 0.0315(15) Uani 1 1 d . . . . .
C02B C 0.8767(5) 1.0691(4) 0.5546(4) 0.0287(15) Uani 1 1 d . . . . .
C02C C 0.3133(5) 0.2804(5) 0.1804(4) 0.0351(17) Uani 1 1 d . . . . .
C02D C 1.0751(7) 1.1655(8) 0.7971(5) 0.065(3) Uani 1 1 d . . . . .
H02D H 1.0801 1.2210 0.7771 0.078 Uiso 1 1 calc R . . . .
C02E C 0.7558(6) 0.6033(6) 0.4036(5) 0.054(2) Uani 1 1 d . . . . .
H02E H 0.7949 0.5662 0.3991 0.065 Uiso 1 1 calc R . . . .
C02F C 1.1476(8) 1.1261(10) 0.8000(6) 0.090(4) Uani 1 1 d . . . . .
H02F H 1.2016 1.1551 0.7845 0.108 Uiso 1 1 calc R . . . .
C02G C 0.1998(5) 0.2498(5) 0.2844(4) 0.0360(17) Uani 1 1 d . . . . .
C02H C 0.2641(6) 0.1965(5) 0.2801(4) 0.0440(19) Uani 1 1 d . . . . .
H02H H 0.2671 0.1496 0.3109 0.053 Uiso 1 1 calc R . . . .
C02I C 0.3669(6) 0.2965(6) 0.1277(5) 0.050(2) Uani 1 1 d . . . . .
H02I H 0.4111 0.2641 0.1263 0.060 Uiso 1 1 calc R . . . .
C02J C -0.2408(6) 0.3669(7) 0.2035(5) 0.055(2) Uani 1 1 d . . . . .
C02K C -0.2475(6) 0.4519(7) 0.1861(4) 0.051(2) Uani 1 1 d . . . . .
C02L C 0.9704(5) 1.1106(5) 0.5519(4) 0.0389(18) Uani 1 1 d . . . . .
C02N C 0.4503(7) 0.6709(7) 0.0549(5) 0.058(2) Uani 1 1 d . . . . .
C02O C 0.9897(5) 1.1140(6) 0.4813(4) 0.046(2) Uani 1 1 d . . . . .
C02P C 1.0599(9) 1.0009(7) 0.8525(5) 0.071(3) Uani 1 1 d . . . . .
C02Q C 0.6025(6) 0.5755(5) 0.5712(4) 0.0427(19) Uani 1 1 d . . . . .
C02R C 0.7751(7) 1.0347(6) 0.9098(5) 0.055(2) Uani 1 1 d . . . . .
H02R H 0.7309 1.0681 0.9074 0.066 Uiso 1 1 calc R . . . .
C02S C 0.4960(6) 0.6225(7) 0.1073(5) 0.058(2) Uani 1 1 d . . . . .
C02T C 0.1226(6) 0.6831(6) 0.5219(4) 0.0415(19) Uani 1 1 d . . . . .
C02V C 0.5529(7) 0.5701(6) 0.6262(4) 0.054(2) Uani 1 1 d . . . . .
H02V H 0.5607 0.5308 0.6638 0.065 Uiso 1 1 calc R . . . .
C02W C -0.1869(6) 0.3243(6) 0.1711(5) 0.047(2) Uani 1 1 d . . . . .
C02X C -0.2002(5) 0.4941(5) 0.1357(4) 0.0368(17) Uani 1 1 d . . . . .
C02Y C 1.1384(9) 1.0444(10) 0.8258(6) 0.092(4) Uani 1 1 d . . . . .
H02Y H 1.1858 1.0154 0.8260 0.110 Uiso 1 1 calc R . . . .
C02Z C 0.8217(6) 1.0325(6) 0.4121(4) 0.047(2) Uani 1 1 d . . . . .
C030 C 0.7169(7) 0.5307(6) 0.5169(5) 0.056(2) Uani 1 1 d . . . . .
H030 H 0.7584 0.4950 0.5168 0.067 Uiso 1 1 calc R . . . .
C031 C 0.6665(7) 0.5220(6) 0.5690(5) 0.053(2) Uani 1 1 d . . . . .
H031 H 0.6736 0.4801 0.6043 0.064 Uiso 1 1 calc R . . . .
C032 C 0.7647(9) 0.9560(7) 0.9483(5) 0.078(3) Uani 1 1 d . . . . .
H032 H 0.7151 0.9384 0.9714 0.094 Uiso 1 1 calc R . . . .
C033 C 0.4904(7) 0.6244(6) 0.6247(4) 0.056(2) Uani 1 1 d . . . . .
H033 H 0.4539 0.6197 0.6596 0.067 Uiso 1 1 calc R . . . .
C035 C 0.3205(6) 0.2132(5) 0.2322(5) 0.046(2) Uani 1 1 d . . . . .
H035 H 0.3647 0.1802 0.2329 0.055 Uiso 1 1 calc R . . . .
C036 C 0.1411(6) 0.2355(6) 0.3334(4) 0.049(2) Uani 1 1 d . . . . .
H036 H 0.1425 0.1895 0.3653 0.059 Uiso 1 1 calc R . . . .
C037 C 0.9031(9) 0.9341(6) 0.9169(6) 0.078(4) Uani 1 1 d . . . . .
C038 C 0.8285(11) 0.9060(7) 0.9512(6) 0.090(4) Uani 1 1 d . . . . .
H038 H 0.8224 0.8536 0.9759 0.108 Uiso 1 1 calc R . . . .
C03B C 1.0458(11) 0.9163(8) 0.8856(7) 0.101(5) Uani 1 1 d . . . . .
H03B H 1.0901 0.8833 0.8869 0.121 Uiso 1 1 calc R . . . .
C03C C 0.9723(10) 0.8829(7) 0.9147(7) 0.085(4) Uani 1 1 d . . . . .
H03C H 0.9651 0.8267 0.9337 0.102 Uiso 1 1 calc R . . . .
C1 C 0.5284(8) 0.9718(6) 0.2449(6) 0.042(3) Uiso 0.585(9) 1 d . U P A 1
C0AA C 0.5200(8) 1.0585(7) 0.2654(6) 0.052(4) Uiso 0.585(9) 1 d G U P A 1
H0AA H 0.4984 1.0693 0.3082 0.063 Uiso 0.585(9) 1 calc R . P A 1
C6 C 0.5440(8) 1.1290(6) 0.2218(7) 0.063(4) Uiso 0.585(9) 1 d G U P A 1
C4 C 0.5763(8) 1.1127(7) 0.1578(6) 0.067(4) Uiso 0.585(9) 1 d G U P A 1
C5 C 0.5847(8) 1.0260(8) 0.1373(5) 0.069(4) Uiso 0.585(9) 1 d G U P A 1
C10 C 0.5607(9) 0.9556(6) 0.1808(6) 0.057(4) Uiso 0.585(9) 1 d G U P A 1
F2 F 0.5788(8) 0.8717(7) 0.1562(6) 0.087(4) Uiso 0.585(9) 1 d . U P A 1
F1 F 0.5402(7) 1.2105(6) 0.2433(6) 0.089(4) Uiso 0.585(9) 1 d G U P A 1
F0AA F 0.5933(7) 1.1846(6) 0.1150(5) 0.100(4) Uiso 0.585(9) 1 d G U P A 1
F4 F 0.6138(7) 1.0139(6) 0.0723(5) 0.123(5) Uiso 0.585(9) 1 d G U P A 1
C1A C 0.5264(11) 0.9481(8) 0.2253(7) 0.032(4) Uiso 0.415(9) 1 d . U P A 2
C10A C 0.5548(12) 0.9177(9) 0.1629(9) 0.057(5) Uiso 0.415(9) 1 d G U P A 2
C5A C 0.5708(12) 0.9745(11) 0.1069(8) 0.075(6) Uiso 0.415(9) 1 d G U P A 2
C4A C 0.5584(12) 1.0619(10) 0.1133(8) 0.066(6) Uiso 0.415(9) 1 d G U P A 2
C6A C 0.5299(11) 1.0923(8) 0.1757(9) 0.060(5) Uiso 0.415(9) 1 d G U P A 2
C0AB C 0.5139(10) 1.0354(9) 0.2317(7) 0.043(4) Uiso 0.415(9) 1 d G U P A 2
H0AB H 0.4949 1.0558 0.2734 0.052 Uiso 0.415(9) 1 calc R . P A 2
F2A F 0.567(3) 0.836(2) 0.1549(19) 0.38(3) Uiso 0.415(9) 1 d . U P A 2
F4A F 0.6163(14) 0.9483(14) 0.0555(11) 0.148(8) Uiso 0.415(9) 1 d G U P A 2
F0AB F 0.5759(11) 1.1127(10) 0.0605(8) 0.117(7) Uiso 0.415(9) 1 d G U P A 2
F1AA F 0.5165(12) 1.1794(11) 0.1802(10) 0.108(6) Uiso 0.415(9) 1 d G U P A 2

loop_
_atom_site_aniso_label
_atom_site_aniso_U_11
_atom_site_aniso_U_22
_atom_site_aniso_U_33
_atom_site_aniso_U_23
_atom_site_aniso_U_13
_atom_site_aniso_U_12
Er01 0.02432(16) 0.02303(16) 0.01761(15) 0.00464(11) 0.00813(12) 0.00910(13)
Er02 0.03053(18) 0.02535(17) 0.02077(16) 0.00626(12) 0.00900(13) 0.01311(14)
Er03 0.02563(17) 0.02644(17) 0.02181(16) 0.00644(12) 0.00705(12) 0.00612(13)
O004 0.029(3) 0.028(3) 0.033(2) 0.0093(19) 0.015(2) 0.013(2)
O005 0.030(3) 0.028(2) 0.024(2) 0.0072(18) 0.0090(19) 0.013(2)
O006 0.044(3) 0.023(2) 0.039(3) 0.012(2) 0.022(2) 0.014(2)
O007 0.050(3) 0.033(3) 0.029(2) 0.009(2) 0.011(2) 0.020(2)
O008 0.031(3) 0.031(3) 0.030(2) 0.009(2) 0.009(2) 0.008(2)
O009 0.031(3) 0.035(3) 0.025(2) 0.0097(19) 0.012(2) 0.012(2)
O00A 0.030(3) 0.028(3) 0.036(3) -0.001(2) 0.008(2) 0.006(2)
O00B 0.030(2) 0.028(2) 0.027(2) 0.0044(19) 0.0107(19) 0.015(2)
O00C 0.032(3) 0.030(3) 0.023(2) 0.0027(19) 0.001(2) 0.008(2)
O00D 0.038(3) 0.023(2) 0.028(2) 0.0038(18) 0.019(2) 0.014(2)
O00E 0.027(2) 0.043(3) 0.019(2) 0.0076(19) 0.0044(19) 0.017(2)
O00F 0.023(2) 0.056(3) 0.025(2) 0.009(2) 0.006(2) 0.010(2)
O00G 0.041(3) 0.045(3) 0.059(3) 0.027(3) 0.023(3) 0.017(3)
F00H 0.043(3) 0.081(4) 0.028(2) -0.006(2) 0.0050(19) 0.004(3)
O00I 0.036(3) 0.031(3) 0.031(2) -0.002(2) 0.015(2) 0.006(2)
O00J 0.038(3) 0.025(3) 0.052(3) 0.003(2) 0.016(2) 0.007(2)
N00K 0.026(3) 0.037(3) 0.021(3) 0.010(2) 0.009(2) 0.015(3)
O00L 0.043(3) 0.036(3) 0.036(3) 0.014(2) 0.017(2) 0.015(2)
F00M 0.057(3) 0.074(3) 0.053(3) 0.027(2) 0.020(2) 0.045(3)
O00N 0.028(3) 0.035(3) 0.044(3) -0.007(2) 0.012(2) -0.001(2)
F00O 0.074(3) 0.064(3) 0.064(3) 0.017(2) 0.038(3) 0.048(3)
F00P 0.042(3) 0.086(4) 0.038(2) -0.003(2) 0.011(2) -0.005(3)
F00Q 0.031(2) 0.094(4) 0.042(2) -0.004(2) 0.017(2) -0.005(2)
N00R 0.028(3) 0.037(3) 0.034(3) 0.011(3) 0.012(3) 0.011(3)
N00S 0.035(3) 0.027(3) 0.027(3) 0.009(2) 0.016(3) 0.007(3)
O00T 0.045(3) 0.044(3) 0.083(4) -0.015(3) 0.033(3) 0.005(3)
F00U 0.068(3) 0.087(4) 0.053(3) 0.046(3) 0.040(2) 0.048(3)
C00V 0.036(4) 0.033(4) 0.019(3) 0.013(3) 0.015(3) 0.020(3)
F00W 0.053(3) 0.130(5) 0.043(3) 0.013(3) 0.032(2) 0.013(3)
F00X 0.045(3) 0.108(5) 0.060(3) 0.005(3) 0.032(2) -0.008(3)
O00Y 0.045(3) 0.039(3) 0.036(3) 0.003(2) 0.015(2) 0.011(3)
C00Z 0.026(3) 0.024(3) 0.027(3) 0.004(3) 0.013(3) 0.004(3)
C010 0.030(4) 0.023(3) 0.029(4) 0.006(3) 0.007(3) 0.017(3)
O011 0.058(3) 0.035(3) 0.028(3) 0.007(2) 0.012(2) 0.009(3)
F012 0.077(4) 0.115(5) 0.042(3) 0.000(3) 0.037(3) -0.009(3)
C013 0.025(3) 0.030(4) 0.030(3) 0.007(3) 0.018(3) 0.011(3)
C014 0.017(3) 0.031(4) 0.029(3) 0.005(3) 0.013(3) 0.008(3)
F015 0.096(4) 0.070(4) 0.089(4) 0.056(3) 0.056(3) 0.033(3)
N016 0.043(4) 0.036(3) 0.024(3) 0.010(3) 0.010(3) 0.009(3)
F017 0.067(3) 0.119(5) 0.024(2) 0.004(2) 0.021(2) 0.023(3)
C018 0.030(4) 0.029(4) 0.024(3) 0.006(3) 0.011(3) 0.022(3)
F019 0.107(5) 0.170(7) 0.111(4) 0.080(5) 0.086(4) 0.114(5)
N01A 0.071(5) 0.028(3) 0.029(3) 0.004(3) -0.002(3) 0.013(3)
C01B 0.031(4) 0.024(3) 0.020(3) 0.005(3) 0.007(3) 0.005(3)
N01C 0.061(4) 0.053(4) 0.030(3) 0.001(3) 0.007(3) 0.032(4)
F01D 0.103(5) 0.138(6) 0.085(4) 0.059(4) 0.073(4) 0.043(4)
C01E 0.036(4) 0.024(4) 0.029(3) 0.011(3) 0.010(3) 0.008(3)
C01F 0.031(4) 0.026(3) 0.026(3) 0.008(3) 0.012(3) 0.009(3)
F01G 0.052(3) 0.110(5) 0.032(2) -0.011(3) 0.005(2) -0.016(3)
O01H 0.101(5) 0.033(3) 0.063(4) 0.014(3) 0.060(4) 0.021(3)
F01I 0.089(4) 0.125(5) 0.082(4) 0.022(3) 0.063(3) 0.062(4)
C01J 0.033(4) 0.019(3) 0.025(3) 0.003(3) 0.012(3) 0.006(3)
F01K 0.119(5) 0.185(7) 0.095(4) 0.088(5) 0.093(4) 0.109(5)
C01L 0.027(3) 0.029(4) 0.021(3) 0.008(3) 0.008(3) 0.011(3)
C01M 0.033(4) 0.034(4) 0.027(3) 0.007(3) 0.007(3) 0.011(3)
C01N 0.027(3) 0.024(3) 0.026(3) 0.006(3) 0.011(3) 0.010(3)
C01O 0.043(4) 0.046(4) 0.036(4) 0.019(3) 0.026(3) 0.024(4)
C01P 0.026(3) 0.037(4) 0.018(3) 0.008(3) 0.010(3) 0.014(3)
C01Q 0.035(4) 0.024(4) 0.036(4) -0.003(3) 0.013(3) 0.000(3)
C01R 0.072(6) 0.050(5) 0.023(4) -0.004(3) -0.007(4) 0.034(5)
C01S 0.026(4) 0.055(5) 0.031(4) 0.007(3) 0.009(3) 0.009(4)
C01T 0.027(4) 0.028(4) 0.025(3) 0.003(3) -0.005(3) 0.007(3)
C01U 0.048(5) 0.036(4) 0.040(4) 0.013(3) 0.020(4) 0.015(4)
C01V 0.026(4) 0.039(4) 0.037(4) -0.002(3) 0.007(3) 0.009(3)
C01W 0.046(5) 0.043(5) 0.037(4) 0.012(3) 0.013(4) 0.011(4)
C01X 0.040(4) 0.045(5) 0.033(4) 0.014(3) 0.006(3) 0.005(4)
C01Y 0.050(5) 0.073(7) 0.058(5) 0.019(5) 0.025(4) 0.020(5)
C01Z 0.071(6) 0.022(4) 0.031(4) -0.002(3) -0.014(4) 0.016(4)
C020 0.045(5) 0.060(5) 0.043(4) 0.023(4) 0.022(4) 0.029(4)
C021 0.030(4) 0.029(4) 0.031(4) 0.009(3) 0.006(3) 0.007(3)
C022 0.040(4) 0.049(5) 0.051(5) 0.020(4) 0.020(4) 0.026(4)
C023 0.034(4) 0.040(5) 0.048(5) 0.010(4) 0.000(4) 0.016(4)
C024 0.046(5) 0.042(5) 0.048(5) 0.011(4) 0.020(4) 0.015(4)
C025 0.051(5) 0.063(6) 0.051(5) 0.025(4) 0.034(4) 0.034(5)
C026 0.061(5) 0.044(5) 0.057(5) 0.021(4) 0.042(4) 0.016(4)
C027 0.035(4) 0.075(6) 0.032(4) 0.011(4) 0.027(3) 0.015(4)
C028 0.058(5) 0.055(5) 0.030(4) 0.007(4) 0.030(4) 0.007(4)
C029 0.042(4) 0.045(5) 0.022(3) -0.002(3) 0.007(3) 0.011(4)
C02A 0.034(4) 0.033(4) 0.033(4) 0.007(3) 0.019(3) 0.010(3)
C02B 0.032(4) 0.025(3) 0.027(3) 0.001(3) 0.013(3) 0.003(3)
C02C 0.042(4) 0.030(4) 0.039(4) 0.010(3) 0.013(3) 0.020(3)
C02D 0.064(6) 0.105(8) 0.042(5) 0.013(5) 0.011(4) 0.054(6)
C02E 0.042(5) 0.066(6) 0.058(5) 0.005(5) 0.011(4) 0.029(5)
C02F 0.083(8) 0.153(12) 0.071(7) 0.031(8) 0.029(6) 0.087(9)
C02G 0.040(4) 0.035(4) 0.032(4) 0.009(3) 0.009(3) 0.013(3)
C02H 0.061(5) 0.039(4) 0.045(4) 0.018(4) 0.014(4) 0.035(4)
C02I 0.059(5) 0.055(5) 0.057(5) 0.017(4) 0.032(4) 0.036(5)
C02J 0.048(5) 0.084(7) 0.041(4) 0.024(4) 0.028(4) 0.016(5)
C02K 0.043(5) 0.084(7) 0.044(4) 0.012(4) 0.032(4) 0.029(5)
C02L 0.036(4) 0.044(5) 0.030(4) 0.000(3) 0.009(3) 0.004(4)
C02N 0.060(6) 0.091(7) 0.056(5) 0.029(5) 0.042(5) 0.044(5)
C02O 0.031(4) 0.050(5) 0.050(5) 0.004(4) 0.024(4) -0.010(4)
C02P 0.090(8) 0.078(7) 0.038(5) -0.015(5) -0.016(5) 0.059(7)
C02Q 0.051(5) 0.034(4) 0.035(4) 0.011(3) 0.006(4) 0.009(4)
C02R 0.068(6) 0.040(5) 0.041(5) 0.013(4) -0.003(4) 0.010(4)
C02S 0.051(5) 0.088(7) 0.062(5) 0.024(5) 0.035(4) 0.043(5)
C02T 0.047(5) 0.068(6) 0.018(3) 0.010(3) 0.015(3) 0.027(4)
C02V 0.067(6) 0.051(5) 0.033(4) 0.022(4) 0.004(4) 0.010(5)
C02W 0.046(5) 0.053(5) 0.048(5) 0.026(4) 0.019(4) 0.015(4)
C02X 0.033(4) 0.050(5) 0.035(4) 0.007(3) 0.011(3) 0.025(4)
C02Y 0.091(9) 0.139(12) 0.055(6) -0.014(7) -0.003(6) 0.082(9)
C02Z 0.045(5) 0.054(5) 0.027(4) -0.013(3) 0.007(3) 0.000(4)
C030 0.064(6) 0.051(5) 0.060(5) 0.023(4) 0.012(5) 0.034(5)
C031 0.072(6) 0.039(5) 0.048(5) 0.016(4) 0.004(4) 0.029(5)
C032 0.100(8) 0.047(6) 0.046(5) 0.017(5) -0.010(5) -0.011(6)
C033 0.074(6) 0.062(6) 0.033(4) 0.018(4) 0.026(4) 0.012(5)
C035 0.050(5) 0.042(5) 0.052(5) 0.012(4) 0.012(4) 0.027(4)
C036 0.070(6) 0.043(5) 0.045(5) 0.022(4) 0.031(4) 0.016(4)
C037 0.117(9) 0.028(5) 0.047(6) 0.004(4) -0.028(6) 0.015(6)
C038 0.145(12) 0.031(5) 0.041(6) 0.018(4) -0.021(6) -0.004(6)
C03B 0.124(11) 0.055(8) 0.084(9) -0.018(6) -0.048(8) 0.058(8)
C03C 0.107(9) 0.030(5) 0.086(8) 0.002(5) -0.028(7) 0.031(6)

loop_
_atom_type_symbol
_atom_type_description
_atom_type_scat_dispersion_real
_atom_type_scat_dispersion_imag
_atom_type_scat_source
C C 0.0033 0.0016 'International Tables Vol C Tables 4.2.6.8 and 6.1.1.4'
H H 0.0000 0.0000 'International Tables Vol C Tables 4.2.6.8 and 6.1.1.4'
Er Er -0.2586 4.9576 'International Tables Vol C Tables 4.2.6.8 and 6.1.1.4'
F F 0.0171 0.0103 'International Tables Vol C Tables 4.2.6.8 and 6.1.1.4'
N N 0.0061 0.0033 'International Tables Vol C Tables 4.2.6.8 and 6.1.1.4'
O O 0.0106 0.0060 'International Tables Vol C Tables 4.2.6.8 and 6.1.1.4'

loop_
_geom_angle_atom_site_label_1
_geom_angle_atom_site_label_2
_geom_angle_atom_site_label_3
_geom_angle
_geom_angle_site_symmetry_1
_geom_angle_site_symmetry_3
O004 Er01 O005 72.67(14) . .
O004 Er01 O008 72.17(15) . .
O004 Er01 N00K 119.00(16) . .
O004 Er01 N00S 139.66(16) . .
O005 Er01 N00K 142.84(15) . .
O005 Er01 N00S 130.84(16) . .
O008 Er01 O005 141.30(15) . .
O008 Er01 N00K 70.81(16) . .
O008 Er01 N00S 72.48(16) . .
O00A Er01 O004 146.02(15) . .
O00A Er01 O005 74.25(15) . .
O00A Er01 O008 141.75(16) . .
O00A Er01 O00D 101.59(16) . .
O00A Er01 O00E 87.57(16) . 2_565
O00A Er01 N00K 84.10(17) . .
O00A Er01 N00S 70.89(17) . .
O00D Er01 O004 79.39(14) . .
O00D Er01 O005 78.70(14) . .
O00D Er01 O008 79.44(15) . .
O00D Er01 O00E 149.26(15) . 2_565
O00D Er01 N00K 136.10(15) . .
O00D Er01 N00S 75.63(16) . .
O00E Er01 O004 77.00(15) 2_565 .
O00E Er01 O005 75.67(14) 2_565 .
O00E Er01 O008 111.17(15) 2_565 .
O00E Er01 N00K 73.54(15) 2_565 .
O00E Er01 N00S 134.69(16) 2_565 .
N00S Er01 N00K 65.17(16) . .
O004 Er02 C00V 25.44(15) 2_676 2_676
O006 Er02 O004 49.48(13) 2_676 2_676
O006 Er02 C00V 24.28(16) 2_676 2_676
O006 Er02 N01A 78.3(2) 2_676 .
O006 Er02 N01C 140.34(18) 2_676 .
O007 Er02 O004 66.66(14) . 2_676
O007 Er02 O006 83.88(16) . 2_676
O007 Er02 O00L 138.78(16) . .
O007 Er02 C00V 76.50(16) . 2_676
O007 Er02 N01A 72.30(18) . .
O007 Er02 N01C 72.01(17) . .
O009 Er02 O004 65.91(13) 2_676 2_676
O009 Er02 O006 76.05(15) 2_676 2_676
O009 Er02 O007 130.54(15) 2_676 .
O009 Er02 O00L 76.68(16) 2_676 .
O009 Er02 C00V 66.72(15) 2_676 2_676
O009 Er02 N01A 142.5(2) 2_676 .
O009 Er02 N01C 143.23(18) 2_676 .
O00B Er02 O004 70.71(13) 2_676 2_676
O00B Er02 O006 119.95(14) 2_676 2_676
O00B Er02 O007 76.64(16) 2_676 .
O00B Er02 O009 75.40(15) 2_676 2_676
O00B Er02 O00L 144.54(15) 2_676 .
O00B Er02 C00V 95.67(16) 2_676 2_676
O00B Er02 N01A 141.87(19) 2_676 .
O00B Er02 N01C 85.1(2) 2_676 .
O00I Er02 O004 134.63(14) . 2_676
O00I Er02 O006 141.66(16) . 2_676
O00I Er02 O007 134.45(16) . .
O00I Er02 O009 75.91(15) . 2_676
O00I Er02 O00B 76.87(15) . 2_676
O00I Er02 O00L 75.49(16) . .
O00I Er02 C00V 142.53(16) . 2_676
O00I Er02 N01A 110.49(19) . .
O00I Er02 N01C 69.39(17) . .
O00L Er02 O004 116.13(14) . 2_676
O00L Er02 O006 72.99(16) . 2_676
O00L Er02 C00V 92.95(18) . 2_676
O00L Er02 N01A 69.91(18) . .
O00L Er02 N01C 105.22(19) . .
N01A Er02 O004 114.66(18) . 2_676
N01A Er02 C00V 98.0(2) . 2_676
N01C Er02 O004 135.68(17) . 2_676
N01C Er02 C00V 147.44(17) . 2_676
N01C Er02 N01A 64.7(2) . .
O00C Er03 O00G 106.79(17) . .
O00C Er03 N00R 74.32(17) . .
O00C Er03 O00Y 144.27(16) . .
O00C Er03 O011 77.34(16) . .
O00C Er03 N016 85.62(17) . .
O00C Er03 C01X 94.15(19) . .
O00F Er03 O00C 75.65(16) . .
O00F Er03 O00G 88.20(17) . .
O00F Er03 N00R 135.88(18) . .
O00F Er03 O00Y 69.75(17) . .
O00F Er03 O011 122.99(16) . .
O00F Er03 N016 80.51(18) . .
O00F Er03 C01X 108.6(2) . .
O00G Er03 N00R 131.23(18) . .
O00G Er03 N016 160.71(19) . .
O00G Er03 C01X 27.2(2) . .
O00N Er03 O00C 140.96(16) . .
O00N Er03 O00F 143.38(17) . .
O00N Er03 O00G 80.32(18) . .
O00N Er03 N00R 72.88(18) . .
O00N Er03 O00Y 74.15(17) . .
O00N Er03 O011 76.84(17) . .
O00N Er03 N016 99.52(18) . .
O00N Er03 C01X 74.7(2) . .
N00R Er03 N016 65.71(19) . .
N00R Er03 C01X 105.1(2) . .
O00Y Er03 O00G 81.14(18) . .
O00Y Er03 N00R 126.89(18) . .
O00Y Er03 N016 80.29(18) . .
O00Y Er03 C01X 104.9(2) . .
O011 Er03 O00G 53.89(18) . .
O011 Er03 N00R 80.36(18) . .
O011 Er03 O00Y 129.69(17) . .
O011 Er03 N016 145.13(19) . .
O011 Er03 C01X 26.9(2) . .
N016 Er03 C01X 170.5(2) . .
Er01 O004 Er02 135.55(17) . 2_676
C00V O004 Er01 139.0(4) . .
C00V O004 Er02 83.6(3) . 2_676
C018 O005 Er01 130.2(4) . .
C00V O006 Er02 103.1(4) . 2_676
Er02 O007 H00A 110.8 . .
Er02 O007 H00B 110.2 . .
H00A O007 H00B 108.2 . .
C010 O008 Er01 135.8(4) . .
C01J O009 Er02 145.6(4) . 2_676
C01E O00A Er01 146.9(4) . .
C014 O00B Er02 123.5(4) . 2_676
C010 O00C Er03 145.6(4) . .
C014 O00D Er01 135.1(4) . .
C018 O00E Er01 137.9(4) . 2_565
C01J O00F Er03 134.5(4) . .
C01X O00G Er03 91.9(4) . .
C02A O00I Er02 134.4(4) . .
C01F N00K Er01 118.4(4) . .
C01O N00K Er01 123.6(4) . .
C01O N00K C01F 117.6(5) . .
Er02 O00L H00C 110.7 . .
Er02 O00L H00D 111.2 . .
H00C O00L H00D 107.7 . .
C01V O00N Er03 140.7(5) . .
C021 N00R Er03 119.4(4) . .
C024 N00R Er03 122.8(5) . .
C024 N00R C021 117.6(6) . .
C01B N00S Er01 119.0(4) . .
C01U N00S Er01 123.6(5) . .
C01U N00S C01B 117.4(6) . .
O004 C00V Er02 71.0(3) . 2_676
O004 C00V C013 118.5(6) . .
O006 C00V Er02 52.6(3) . 2_676
O006 C00V O004 122.7(6) . .
O006 C00V C013 118.9(6) . .
C013 C00V Er02 166.1(4) . 2_676
Er03 O00Y H00E 109.7 . .
Er03 O00Y H00F 109.3 . .
H00E O00Y H00F 109.2 . .
C013 C00Z C010 121.1(5) . .
C022 C00Z C010 119.3(6) . .
C022 C00Z C013 119.6(6) . .
O008 C010 O00C 124.2(6) . .
O008 C010 C00Z 118.3(5) . .
O00C C010 C00Z 117.4(6) . .
C01X O011 Er03 92.7(4) . .
C00Z C013 C00V 119.8(5) . .
C020 C013 C00V 121.5(6) . .
C020 C013 C00Z 118.7(6) . .
O00B C014 O00D 127.1(5) . .
O00B C014 C01L 117.7(5) . .
O00D C014 C01L 115.3(5) . .
C01T N016 Er03 119.2(4) . .
C01W N016 Er03 122.9(5) . .
C01W N016 C01T 117.7(6) . .
O005 C018 C01P 118.2(5) . .
O00E C018 O005 125.4(6) . .
O00E C018 C01P 116.4(6) . .
C01Z N01A Er02 117.2(6) . .
C02R N01A Er02 123.5(5) . .
C02R N01A C01Z 118.8(7) . .
N00S C01B C01F 118.4(5) . .
N00S C01B C02G 122.4(6) . .
C02G C01B C01F 119.2(6) . .
C01R N01C Er02 118.8(6) . .
C02D N01C Er02 122.5(5) . .
C02D N01C C01R 117.7(8) . .
O00A C01E C01M 116.4(6) . .
O00J C01E O00A 126.4(6) . .
O00J C01E C01M 117.2(6) . .
N00K C01F C01B 118.7(6) . .
N00K C01F C02C 121.7(6) . .
C02C C01F C01B 119.6(6) . .
O009 C01J O00F 125.3(6) . .
O009 C01J C01N 118.6(6) . .
O00F C01J C01N 116.1(5) . .
C01N C01L C014 122.8(5) . .
C01S C01L C014 117.5(6) . .
C01S C01L C01N 119.6(6) . .
C01P C01M C01E 118.4(6) . .
C02W C01M C01E 122.7(6) . .
C02W C01M C01P 118.8(7) . .
C01L C01N C01J 120.3(5) . .
C01L C01N C029 118.3(6) . .
C029 C01N C01J 121.4(6) . .
N00K C01O H01O 118.1 . .
N00K C01O C025 123.9(6) . .
C025 C01O H01O 118.1 . .
C01M C01P C018 121.0(5) . .
C02X C01P C018 119.7(6) . .
C02X C01P C01M 119.2(6) . .
C02B C01Q C01V 119.6(6) . .
C02Z C01Q C01V 121.8(6) . .
C02Z C01Q C02B 118.6(6) . .
N01C C01R C01Z 118.2(7) . .
N01C C01R C02P 121.9(10) . .
C01Z C01R C02P 120.0(9) . .
F00Q C01S C01L 120.0(6) . .
F00Q C01S C027 118.5(6) . .
C027 C01S C01L 121.5(7) . .
N016 C01T C021 117.1(6) . .
N016 C01T C02Q 123.0(6) . .
C02Q C01T C021 119.9(6) . .
N00S C01U H01U 117.9 . .
N00S C01U C026 124.3(7) . .
C026 C01U H01U 117.9 . .
O00N C01V C01Q 116.0(6) . .
O00T C01V O00N 126.6(7) . .
O00T C01V C01Q 117.5(6) . .
N016 C01W H01W 118.6 . .
N016 C01W C033 122.7(8) . .
C033 C01W H01W 118.6 . .
O00G C01X Er03 60.9(4) . .
O00G C01X C1 110.8(8) . .
O00G C01X C1A 126.6(9) . .
O011 C01X Er03 60.4(4) . .
O011 C01X O00G 120.6(7) . .
O011 C01X C1 128.0(8) . .
O011 C01X C1A 112.8(8) . .
C1 C01X Er03 161.7(6) . .
C1A C01X Er03 169.9(7) . .
C024 C01Y H01Y 120.3 . .
C02E C01Y H01Y 120.3 . .
C02E C01Y C024 119.4(8) . .
N01A C01Z C01R 117.8(7) . .
N01A C01Z C037 120.8(10) . .
C037 C01Z C01R 121.3(9) . .
F00U C020 C013 120.7(6) . .
F00U C020 C02N 117.9(6) . .
C013 C020 C02N 121.4(7) . .
N00R C021 C01T 118.0(6) . .
N00R C021 C023 122.7(6) . .
C023 C021 C01T 119.3(6) . .
F00M C022 C00Z 120.8(6) . .
F00M C022 C02S 118.4(7) . .
C00Z C022 C02S 120.8(7) . .
C021 C023 C02E 118.1(7) . .
C021 C023 C030 119.3(7) . .
C02E C023 C030 122.6(7) . .
N00R C024 C01Y 123.5(7) . .
N00R C024 H024 118.2 . .
C01Y C024 H024 118.2 . .
C01O C025 H025 120.6 . .
C02I C025 C01O 118.8(7) . .
C02I C025 H025 120.6 . .
C01U C026 H026 120.8 . .
C036 C026 C01U 118.3(7) . .
C036 C026 H026 120.8 . .
F00W C027 C01S 121.2(7) . .
F00W C027 C02T 118.8(6) . .
C02T C027 C01S 120.0(6) . .
F012 C028 C02O 119.7(7) . .
F012 C028 C02Z 120.3(7) . .
C02Z C028 C02O 120.0(6) . .
F00H C029 C01N 122.1(6) . .
F00H C029 C02T 117.4(6) . .
C02T C029 C01N 120.5(6) . .
O00I C02A C02B 115.0(6) . .
O01H C02A O00I 126.9(6) . .
O01H C02A C02B 118.0(6) . .
C01Q C02B C02A 119.7(6) . .
C02L C02B C01Q 119.0(6) . .
C02L C02B C02A 121.3(6) . .
C01F C02C C035 119.5(6) . .
C02I C02C C01F 117.8(6) . .
C02I C02C C035 122.7(7) . .
N01C C02D H02D 117.7 . .
N01C C02D C02F 124.5(11) . .
C02F C02D H02D 117.7 . .
C01Y C02E C023 118.5(8) . .
C01Y C02E H02E 120.7 . .
C023 C02E H02E 120.7 . .
C02D C02F H02F 121.1 . .
C02Y C02F C02D 117.8(12) . .
C02Y C02F H02F 121.1 . .
C01B C02G C02H 119.4(6) . .
C036 C02G C01B 117.6(7) . .
C036 C02G C02H 123.0(7) . .
C02G C02H H02H 119.5 . .
C035 C02H C02G 121.1(7) . .
C035 C02H H02H 119.5 . .
C025 C02I C02C 120.1(7) . .
C025 C02I H02I 120.0 . .
C02C C02I H02I 120.0 . .
F01D C02J C02K 119.6(8) . .
F01D C02J C02W 120.1(9) . .
C02K C02J C02W 120.2(7) . .
F01I C02K C02J 120.4(7) . .
F01I C02K C02X 120.3(8) . .
C02J C02K C02X 119.3(7) . .
F00P C02L C02B 121.3(6) . .
F00P C02L C02O 117.3(6) . .
C02O C02L C02B 121.4(6) . .
F01K C02N C020 120.6(7) . .
F01K C02N C02S 119.3(7) . .
C020 C02N C02S 120.0(7) . .
F00X C02O C028 120.3(6) . .
F00X C02O C02L 120.0(7) . .
C02L C02O C028 119.7(7) . .
C01R C02P C03B 117.2(12) . .
C02Y C02P C01R 115.7(10) . .
C02Y C02P C03B 127.0(11) . .
C01T C02Q C031 119.4(7) . .
C02V C02Q C01T 118.3(7) . .
C02V C02Q C031 122.2(7) . .
N01A C02R H02R 118.6 . .
N01A C02R C032 122.8(9) . .
C032 C02R H02R 118.6 . .
F019 C02S C022 120.1(7) . .
F019 C02S C02N 120.4(7) . .
C02N C02S C022 119.5(7) . .
F017 C02T C027 120.4(6) . .
F017 C02T C029 119.6(7) . .
C027 C02T C029 120.1(6) . .
C02Q C02V H02V 120.4 . .
C02Q C02V C033 119.2(7) . .
C033 C02V H02V 120.4 . .
F015 C02W C01M 120.3(7) . .
F015 C02W C02J 118.5(7) . .
C01M C02W C02J 121.2(8) . .
F00O C02X C01P 120.4(6) . .
F00O C02X C02K 118.5(6) . .
C01P C02X C02K 121.1(7) . .
C02F C02Y C02P 122.3(10) . .
C02F C02Y H02Y 118.8 . .
C02P C02Y H02Y 118.8 . .
F01G C02Z C01Q 120.6(7) . .
F01G C02Z C028 118.1(6) . .
C028 C02Z C01Q 121.3(6) . .
C023 C030 H030 119.6 . .
C031 C030 C023 120.9(8) . .
C031 C030 H030 119.6 . .
C02Q C031 H031 119.4 . .
C030 C031 C02Q 121.3(7) . .
C030 C031 H031 119.4 . .
C02R C032 H032 120.5 . .
C038 C032 C02R 119.0(11) . .
C038 C032 H032 120.5 . .
C01W C033 C02V 119.0(7) . .
C01W C033 H033 120.5 . .
C02V C033 H033 120.5 . .
C02C C035 H035 119.5 . .
C02H C035 C02C 121.1(7) . .
C02H C035 H035 119.5 . .
C026 C036 C02G 119.9(7) . .
C026 C036 H036 120.0 . .
C02G C036 H036 120.0 . .
C01Z C037 C03C 117.6(12) . .
C038 C037 C01Z 119.1(10) . .
C038 C037 C03C 123.3(10) . .
C032 C038 C037 119.6(9) . .
C032 C038 H038 120.2 . .
C037 C038 H038 120.2 . .
C02P C03B H03B 118.4 . .
C03C C03B C02P 123.2(12) . .
C03C C03B H03B 118.4 . .
C037 C03C H03C 119.8 . .
C03B C03C C037 120.5(11) . .
C03B C03C H03C 119.8 . .
C0AA C1 C01X 124.6(7) . .
C0AA C1 C10 120.0 . .
C10 C1 C01X 115.3(7) . .
C1 C0AA H0AA 120.0 . .
C1 C0AA C6 120.0 . .
C6 C0AA H0AA 120.0 . .
C0AA C6 C4 120.0 . .
F1 C6 C0AA 119.6(8) . .
F1 C6 C4 120.3(8) . .
C6 C4 C5 120.0 . .
F0AA C4 C6 116.3(8) . .
F0AA C4 C5 123.6(8) . .
C10 C5 C4 120.0 . .
F4 C5 C4 117.0(8) . .
F4 C5 C10 123.0(8) . .
C1 C10 F2 125.9(8) . .
C5 C10 C1 120.0 . .
C5 C10 F2 114.0(8) . .
C10A C1A C01X 123.9(9) . .
C10A C1A C0AB 120.0 . .
C0AB C1A C01X 116.1(9) . .
C5A C10A C1A 120.0 . .
F2A C10A C1A 121.5(14) . .
F2A C10A C5A 118.5(14) . .
C10A C5A C4A 120.0 . .
F4A C5A C10A 117.1(13) . .
F4A C5A C4A 121.8(13) . .
C6A C4A C5A 120.0 . .
F0AB C4A C5A 117.5(12) . .
F0AB C4A C6A 122.5(12) . .
C4A C6A F1AA 118.9(11) . .
C0AB C6A C4A 120.0 . .
C0AB C6A F1AA 121.0(11) . .
C1A C0AB H0AB 120.0 . .
C6A C0AB C1A 120.0 . .
C6A C0AB H0AB 120.0 . .

loop_
_geom_bond_atom_site_label_1
_geom_bond_atom_site_label_2
_geom_bond_distance
_geom_bond_site_symmetry_2
Er01 O004 2.344(4) .
Er01 O005 2.386(4) .
Er01 O008 2.361(4) .
Er01 O00A 2.240(4) .
Er01 O00D 2.295(4) .
Er01 O00E 2.316(4) 2_565
Er01 N00K 2.540(5) .
Er01 N00S 2.536(5) .
Er02 O004 2.802(4) 2_676
Er02 O006 2.403(4) 2_676
Er02 O007 2.346(4) .
Er02 O009 2.341(4) 2_676
Er02 O00B 2.318(4) 2_676
Er02 O00I 2.302(4) .
Er02 O00L 2.397(5) .
Er02 C00V 2.945(6) 2_676
Er02 N01A 2.527(6) .
Er02 N01C 2.512(6) .
Er03 O00C 2.303(4) .
Er03 O00F 2.289(4) .
Er03 O00G 2.395(5) .
Er03 O00N 2.274(5) .
Er03 N00R 2.485(6) .
Er03 O00Y 2.389(4) .
Er03 O011 2.385(4) .
Er03 N016 2.487(5) .
Er03 C01X 2.739(7) .
O004 Er02 2.802(4) 2_676
O004 C00V 1.273(7) .
O005 C018 1.257(7) .
O006 Er02 2.403(4) 2_676
O006 C00V 1.243(7) .
O007 H00A 0.8737 .
O007 H00B 0.8730 .
O008 C010 1.254(8) .
O009 Er02 2.341(4) 2_676
O009 C01J 1.252(7) .
O00A C01E 1.249(8) .
O00B Er02 2.318(4) 2_676
O00B C014 1.242(7) .
O00C C010 1.260(7) .
O00D C014 1.251(7) .
O00E Er01 2.316(4) 2_565
O00E C018 1.245(7) .
O00F C01J 1.253(7) .
O00G C01X 1.253(9) .
F00H C029 1.329(8) .
O00I C02A 1.261(8) .
O00J C01E 1.245(8) .
N00K C01F 1.363(8) .
N00K C01O 1.328(8) .
O00L H00C 0.8813 .
O00L H00D 0.8821 .
F00M C022 1.345(8) .
O00N C01V 1.261(8) .
F00O C02X 1.348(8) .
F00P C02L 1.340(8) .
F00Q C01S 1.350(8) .
N00R C021 1.349(8) .
N00R C024 1.320(9) .
N00S C01B 1.359(8) .
N00S C01U 1.320(8) .
O00T C01V 1.245(8) .
F00U C020 1.341(8) .
C00V Er02 2.945(6) 2_676
C00V C013 1.501(9) .
F00W C027 1.351(8) .
F00X C02O 1.342(8) .
O00Y H00E 0.8540 .
O00Y H00F 0.8537 .
C00Z C010 1.511(8) .
C00Z C013 1.401(9) .
C00Z C022 1.367(9) .
O011 C01X 1.240(9) .
F012 C028 1.341(8) .
C013 C020 1.367(9) .
C014 C01L 1.532(8) .
F015 C02W 1.354(9) .
N016 C01T 1.366(9) .
N016 C01W 1.340(9) .
F017 C02T 1.347(7) .
C018 C01P 1.509(8) .
F019 C02S 1.353(9) .
N01A C01Z 1.384(10) .
N01A C02R 1.325(11) .
C01B C01F 1.430(8) .
C01B C02G 1.421(9) .
N01C C01R 1.345(10) .
N01C C02D 1.341(11) .
F01D C02J 1.337(9) .
C01E C01M 1.529(9) .
C01F C02C 1.417(9) .
F01G C02Z 1.342(8) .
O01H C02A 1.222(8) .
F01I C02K 1.334(9) .
C01J C01N 1.509(9) .
F01K C02N 1.346(9) .
C01L C01N 1.394(9) .
C01L C01S 1.381(9) .
C01M C01P 1.406(9) .
C01M C02W 1.372(10) .
C01N C029 1.402(8) .
C01O H01O 0.9300 .
C01O C025 1.384(10) .
C01P C02X 1.379(9) .
C01Q C01V 1.513(9) .
C01Q C02B 1.405(9) .
C01Q C02Z 1.389(9) .
C01R C01Z 1.417(12) .
C01R C02P 1.429(12) .
C01S C027 1.366(9) .
C01T C021 1.441(9) .
C01T C02Q 1.396(9) .
C01U H01U 0.9300 .
C01U C026 1.398(10) .
C01W H01W 0.9300 .
C01W C033 1.390(10) .
C01X C1 1.501(10) .
C01X C1A 1.510(12) .
C01Y H01Y 0.9300 .
C01Y C024 1.388(11) .
C01Y C02E 1.362(12) .
C01Z C037 1.404(11) .
C020 C02N 1.368(11) .
C021 C023 1.396(10) .
C022 C02S 1.377(10) .
C023 C02E 1.404(11) .
C023 C030 1.442(10) .
C024 H024 0.9300 .
C025 H025 0.9300 .
C025 C02I 1.361(10) .
C026 H026 0.9300 .
C026 C036 1.371(11) .
C027 C02T 1.363(10) .
C028 C02O 1.378(11) .
C028 C02Z 1.364(10) .
C029 C02T 1.390(10) .
C02A C02B 1.509(8) .
C02B C02L 1.380(10) .
C02C C02I 1.389(10) .
C02C C035 1.427(10) .
C02D H02D 0.9300 .
C02D C02F 1.366(12) .
C02E H02E 0.9300 .
C02F H02F 0.9300 .
C02F C02Y 1.335(16) .
C02G C02H 1.429(10) .
C02G C036 1.389(10) .
C02H H02H 0.9300 .
C02H C035 1.348(11) .
C02I H02I 0.9300 .
C02J C02K 1.372(12) .
C02J C02W 1.378(12) .
C02K C02X 1.380(10) .
C02L C02O 1.367(9) .
C02N C02S 1.372(11) .
C02P C02Y 1.401(16) .
C02P C03B 1.437(16) .
C02Q C02V 1.378(11) .
C02Q C031 1.422(11) .
C02R H02R 0.9300 .
C02R C032 1.411(12) .
C02V H02V 0.9300 .
C02V C033 1.403(12) .
C02Y H02Y 0.9300 .
C030 H030 0.9300 .
C030 C031 1.341(12) .
C031 H031 0.9300 .
C032 H032 0.9300 .
C032 C038 1.365(16) .
C033 H033 0.9300 .
C035 H035 0.9300 .
C036 H036 0.9300 .
C037 C038 1.397(17) .
C037 C03C 1.461(16) .
C038 H038 0.9300 .
C03B H03B 0.9300 .
C03B C03C 1.333(17) .
C03C H03C 0.9300 .
C1 C0AA 1.3900 .
C1 C10 1.3900 .
C0AA H0AA 0.9300 .
C0AA C6 1.3900 .
C6 C4 1.3900 .
C6 F1 1.292(11) .
C4 C5 1.3900 .
C4 F0AA 1.379(10) .
C5 C10 1.3900 .
C5 F4 1.363(10) .
C10 F2 1.437(12) .
C1A C10A 1.3900 .
C1A C0AB 1.3900 .
C10A C5A 1.3900 .
C10A F2A 1.30(3) .
C5A C4A 1.3900 .
C5A F4A 1.38(2) .
C4A C6A 1.3900 .
C4A F0AB 1.294(14) .
C6A C0AB 1.3900 .
C6A F1AA 1.392(18) .
C0AB H0AB 0.9300 .

loop_
_geom_torsion_atom_site_label_1
_geom_torsion_atom_site_label_2
_geom_torsion_atom_site_label_3
_geom_torsion_atom_site_label_4
_geom_torsion
_geom_torsion_site_symmetry_1
_geom_torsion_site_symmetry_4
Er01 O004 C00V Er02 -164.9(5) . 2_676
Er01 O004 C00V O006 -175.2(4) . .
Er01 O004 C00V C013 3.9(9) . .
Er01 O005 C018 O00E -127.8(5) . .
Er01 O005 C018 C01P 52.8(7) . .
Er01 O008 C010 O00C 156.3(4) . .
Er01 O008 C010 C00Z -28.2(9) . .
Er01 O00A C01E O00J -176.8(5) . .
Er01 O00A C01E C01M 4.9(11) . .
Er01 O00D C014 O00B 33.3(10) . .
Er01 O00D C014 C01L -146.7(4) . .
Er01 O00E C018 O005 22.4(10) 2_565 .
Er01 O00E C018 C01P -158.2(4) 2_565 .
Er01 N00K C01F C01B 7.1(7) . .
Er01 N00K C01F C02C -174.7(5) . .
Er01 N00K C01O C025 171.4(6) . .
Er01 N00S C01B C01F 0.4(7) . .
Er01 N00S C01B C02G -179.4(5) . .
Er01 N00S C01U C026 176.2(6) . .
Er02 O004 C00V O006 -10.3(5) 2_676 .
Er02 O004 C00V C013 168.8(5) 2_676 .
Er02 O006 C00V O004 12.3(6) 2_676 .
Er02 O006 C00V C013 -166.8(4) 2_676 .
Er02 O009 C01J O00F -140.9(6) 2_676 .
Er02 O009 C01J C01N 39.6(10) 2_676 .
Er02 O00B C014 O00D -98.8(7) 2_676 .
Er02 O00B C014 C01L 81.2(6) 2_676 .
Er02 O00I C02A O01H -6.6(12) . .
Er02 O00I C02A C02B 171.4(4) . .
Er02 C00V C013 C00Z 70.1(19) 2_676 .
Er02 C00V C013 C020 -108.2(17) 2_676 .
Er02 N01A C01Z C01R 12.9(8) . .
Er02 N01A C01Z C037 -170.3(6) . .
Er02 N01A C02R C032 170.9(6) . .
Er02 N01C C01R C01Z -15.7(8) . .
Er02 N01C C01R C02P 166.1(5) . .
Er02 N01C C02D C02F -168.1(8) . .
Er03 O00C C010 O008 -117.9(7) . .
Er03 O00C C010 C00Z 66.6(9) . .
Er03 O00F C01J O009 -4.7(10) . .
Er03 O00F C01J C01N 174.8(4) . .
Er03 O00G C01X O011 9.6(7) . .
Er03 O00G C01X C1 -162.0(6) . .
Er03 O00G C01X C1A -172.0(9) . .
Er03 O00N C01V O00T 10.7(13) . .
Er03 O00N C01V C01Q -168.5(5) . .
Er03 N00R C021 C01T -5.8(8) . .
Er03 N00R C021 C023 173.3(5) . .
Er03 N00R C024 C01Y -172.2(6) . .
Er03 O011 C01X O00G -9.7(7) . .
Er03 O011 C01X C1 160.4(8) . .
Er03 O011 C01X C1A 171.7(7) . .
Er03 N016 C01T C021 5.5(8) . .
Er03 N016 C01T C02Q -172.6(5) . .
Er03 N016 C01W C033 173.1(6) . .
Er03 C01X C1 C0AA -48(2) . .
Er03 C01X C1 C10 129.9(19) . .
Er03 C01X C1A C10A 58(4) . .
Er03 C01X C1A C0AB -122(4) . .
O004 C00V C013 C00Z -60.0(8) . .
O004 C00V C013 C020 121.7(7) . .
O005 C018 C01P C01M -80.6(8) . .
O005 C018 C01P C02X 99.6(7) . .
O006 C00V C013 C00Z 119.1(7) . .
O006 C00V C013 C020 -59.1(9) . .
O009 C01J C01N C01L 30.6(9) . .
O009 C01J C01N C029 -151.8(6) . .
O00A C01E C01M C01P 55.5(8) . .
O00A C01E C01M C02W -127.1(7) . .
O00B C014 C01L C01N -86.5(7) . .
O00B C014 C01L C01S 95.8(7) . .
O00D C014 C01L C01N 93.5(7) . .
O00D C014 C01L C01S -84.2(8) . .
O00E C018 C01P C01M 99.9(7) . .
O00E C018 C01P C02X -79.9(8) . .
O00F C01J C01N C01L -148.9(6) . .
O00F C01J C01N C029 28.7(9) . .
O00G C01X C1 C0AA 11.3(11) . .
O00G C01X C1 C10 -170.6(6) . .
O00G C01X C1A C10A -166.7(8) . .
O00G C01X C1A C0AB 13.5(14) . .
F00H C029 C02T F017 1.0(11) . .
F00H C029 C02T C027 -179.6(7) . .
O00I C02A C02B C01Q -123.2(7) . .
O00I C02A C02B C02L 58.4(9) . .
O00J C01E C01M C01P -122.9(7) . .
O00J C01E C01M C02W 54.4(9) . .
N00K C01F C02C C02I 2.7(10) . .
N00K C01F C02C C035 -176.6(6) . .
N00K C01O C025 C02I 3.0(13) . .
F00M C022 C02S F019 0.8(13) . .
F00M C022 C02S C02N 178.6(8) . .
F00P C02L C02O F00X -0.5(12) . .
F00P C02L C02O C028 178.7(8) . .
F00Q C01S C027 F00W 2.5(12) . .
F00Q C01S C027 C02T 178.9(7) . .
N00R C021 C023 C02E -0.9(11) . .
N00R C021 C023 C030 -179.4(7) . .
N00S C01B C01F N00K -5.0(9) . .
N00S C01B C01F C02C 176.7(6) . .
N00S C01B C02G C02H -178.5(6) . .
N00S C01B C02G C036 3.0(10) . .
N00S C01U C026 C036 2.9(12) . .
F00U C020 C02N F01K -0.2(14) . .
F00U C020 C02N C02S 176.8(8) . .
C00V C013 C020 F00U 0.8(11) . .
C00V C013 C020 C02N -178.9(8) . .
F00W C027 C02T F017 -4.7(12) . .
F00W C027 C02T C029 175.9(7) . .
C00Z C013 C020 F00U -177.5(6) . .
C00Z C013 C020 C02N 2.8(12) . .
C00Z C022 C02S F019 -178.2(8) . .
C00Z C022 C02S C02N -0.3(14) . .
C010 C00Z C013 C00V 0.2(9) . .
C010 C00Z C013 C020 178.5(7) . .
C010 C00Z C022 F00M 1.4(10) . .
C010 C00Z C022 C02S -179.7(7) . .
O011 C01X C1 C0AA -159.6(7) . .
O011 C01X C1 C10 18.5(11) . .
O011 C01X C1A C10A 11.8(12) . .
O011 C01X C1A C0AB -168.0(8) . .
F012 C028 C02O F00X -1.4(13) . .
F012 C028 C02O C02L 179.4(8) . .
F012 C028 C02Z F01G -0.8(13) . .
F012 C028 C02Z C01Q -179.0(8) . .
C013 C00Z C010 O008 72.4(8) . .
C013 C00Z C010 O00C -111.8(7) . .
C013 C00Z C022 F00M -179.3(6) . .
C013 C00Z C022 C02S -0.3(11) . .
C013 C020 C02N F01K 179.5(8) . .
C013 C020 C02N C02S -3.5(14) . .
C014 C01L C01N C01J -2.7(9) . .
C014 C01L C01N C029 179.6(6) . .
C014 C01L C01S F00Q 0.6(10) . .
C014 C01L C01S C027 -179.2(7) . .
N016 C01T C021 N00R 0.1(9) . .
N016 C01T C021 C023 -179.0(6) . .
N016 C01T C02Q C02V -3.6(11) . .
N016 C01T C02Q C031 179.4(7) . .
N016 C01W C033 C02V 2.3(12) . .
C018 C01P C02X F00O 1.0(10) . .
C018 C01P C02X C02K 179.7(7) . .
N01A C01Z C037 C038 -1.4(12) . .
N01A C01Z C037 C03C 176.8(7) . .
N01A C02R C032 C038 -0.8(13) . .
C01B N00S C01U C026 -1.5(11) . .
C01B C01F C02C C02I -179.1(7) . .
C01B C01F C02C C035 1.6(10) . .
C01B C02G C02H C035 2.0(11) . .
C01B C02G C036 C026 -1.5(11) . .
N01C C01R C01Z N01A 1.7(10) . .
N01C C01R C01Z C037 -175.1(7) . .
N01C C01R C02P C02Y 2.2(11) . .
N01C C01R C02P C03B 179.0(7) . .
N01C C02D C02F C02Y 2.7(16) . .
F01D C02J C02K F01I -2.4(13) . .
F01D C02J C02K C02X 176.9(7) . .
F01D C02J C02W F015 3.1(12) . .
F01D C02J C02W C01M -177.0(8) . .
C01E C01M C01P C018 -2.4(9) . .
C01E C01M C01P C02X 177.4(6) . .
C01E C01M C02W F015 2.9(11) . .
C01E C01M C02W C02J -177.0(7) . .
C01F N00K C01O C025 -1.6(11) . .
C01F C01B C02G C02H 1.7(10) . .
C01F C01B C02G C036 -176.8(7) . .
C01F C02C C02I C025 -1.3(12) . .
C01F C02C C035 C02H 2.2(11) . .
O01H C02A C02B C01Q 55.0(10) . .
O01H C02A C02B C02L -123.4(8) . .
F01I C02K C02X F00O -2.0(11) . .
F01I C02K C02X C01P 179.3(7) . .
C01J C01N C029 F00H 3.6(10) . .
C01J C01N C029 C02T -176.7(7) . .
F01K C02N C02S F019 -2.9(15) . .
F01K C02N C02S C022 179.2(9) . .
C01L C01N C029 F00H -178.7(6) . .
C01L C01N C029 C02T 1.0(10) . .
C01L C01S C027 F00W -177.8(7) . .
C01L C01S C027 C02T -1.4(12) . .
C01M C01P C02X F00O -178.8(6) . .
C01M C01P C02X C02K -0.1(10) . .
C01N C01L C01S F00Q -177.1(6) . .
C01N C01L C01S C027 3.1(11) . .
C01N C029 C02T F017 -178.7(7) . .
C01N C029 C02T C027 0.7(12) . .
C01O N00K C01F C01B -179.5(6) . .
C01O N00K C01F C02C -1.3(9) . .
C01O C025 C02I C02C -1.4(13) . .
C01P C01M C02W F015 -179.8(6) . .
C01P C01M C02W C02J 0.3(11) . .
C01Q C02B C02L F00P -178.5(7) . .
C01Q C02B C02L C02O 0.7(11) . .
C01R N01C C02D C02F -0.2(13) . .
C01R C01Z C037 C038 175.3(8) . .
C01R C01Z C037 C03C -6.5(12) . .
C01R C02P C02Y C02F 0.4(14) . .
C01R C02P C03B C03C -1.1(15) . .
C01S C01L C01N C01J 174.9(6) . .
C01S C01L C01N C029 -2.8(10) . .
C01S C027 C02T F017 178.8(7) . .
C01S C027 C02T C029 -0.6(13) . .
C01T N016 C01W C033 -2.2(11) . .
C01T C021 C023 C02E 178.2(7) . .
C01T C021 C023 C030 -0.3(10) . .
C01T C02Q C02V C033 3.5(12) . .
C01T C02Q C031 C030 -0.8(12) . .
C01U N00S C01B C01F 178.3(6) . .
C01U N00S C01B C02G -1.5(9) . .
C01U C026 C036 C02G -1.2(12) . .
C01V C01Q C02B C02A 2.1(10) . .
C01V C01Q C02B C02L -179.5(7) . .
C01V C01Q C02Z F01G 0.7(12) . .
C01V C01Q C02Z C028 178.9(8) . .
C01W N016 C01T C021 -178.9(6) . .
C01W N016 C01T C02Q 2.9(10) . .
C01X C1 C0AA C6 178.0(10) . .
C01X C1 C10 C5 -178.2(9) . .
C01X C1 C10 F2 -2.5(11) . .
C01X C1A C10A C5A -179.7(13) . .
C01X C1A C10A F2A 1(3) . .
C01X C1A C0AB C6A 179.8(12) . .
C01Z N01A C02R C032 -0.2(11) . .
C01Z C01R C02P C02Y -176.0(7) . .
C01Z C01R C02P C03B 0.8(11) . .
C01Z C037 C038 C032 0.4(14) . .
C01Z C037 C03C C03B 6.1(15) . .
C020 C02N C02S F019 -179.9(9) . .
C020 C02N C02S C022 2.2(15) . .
C021 N00R C024 C01Y 3.2(11) . .
C021 C01T C02Q C02V 178.3(7) . .
C021 C01T C02Q C031 1.3(10) . .
C021 C023 C02E C01Y 3.3(12) . .
C021 C023 C030 C031 0.8(12) . .
C022 C00Z C010 O008 -108.3(7) . .
C022 C00Z C010 O00C 67.5(8) . .
C022 C00Z C013 C00V -179.2(6) . .
C022 C00Z C013 C020 -0.9(10) . .
C023 C030 C031 C02Q -0.3(13) . .
C024 N00R C021 C01T 178.6(6) . .
C024 N00R C021 C023 -2.3(10) . .
C024 C01Y C02E C023 -2.4(13) . .
C02A C02B C02L F00P -0.1(11) . .
C02A C02B C02L C02O 179.1(7) . .
C02B C01Q C01V O00N -125.0(7) . .
C02B C01Q C01V O00T 55.8(10) . .
C02B C01Q C02Z F01G -178.5(7) . .
C02B C01Q C02Z C028 -0.3(12) . .
C02B C02L C02O F00X -179.7(7) . .
C02B C02L C02O C028 -0.5(13) . .
C02D N01C C01R C01Z 176.0(7) . .
C02D N01C C01R C02P -2.3(11) . .
C02D C02F C02Y C02P -2.7(16) . .
C02E C01Y C024 N00R -0.9(13) . .
C02E C023 C030 C031 -177.6(8) . .
C02G C01B C01F N00K 174.8(6) . .
C02G C01B C01F C02C -3.5(9) . .
C02G C02H C035 C02C -4.0(12) . .
C02H C02G C036 C026 180.0(7) . .
C02I C02C C035 C02H -177.1(8) . .
C02J C02K C02X F00O 178.7(7) . .
C02J C02K C02X C01P 0.0(12) . .
C02K C02J C02W F015 179.6(8) . .
C02K C02J C02W C01M -0.4(13) . .
C02O C028 C02Z F01G 178.8(8) . .
C02O C028 C02Z C01Q 0.5(13) . .
C02P C01R C01Z N01A 179.9(6) . .
C02P C01R C01Z C037 3.1(11) . .
C02P C03B C03C C037 -2.3(18) . .
C02Q C01T C021 N00R 178.4(6) . .
C02Q C01T C021 C023 -0.8(10) . .
C02Q C02V C033 C01W -3.0(13) . .
C02R N01A C01Z C01R -175.5(7) . .
C02R N01A C01Z C037 1.3(10) . .
C02R C032 C038 C037 0.6(14) . .
C02V C02Q C031 C030 -177.6(8) . .
C02W C01M C01P C018 -179.9(6) . .
C02W C01M C01P C02X 0.0(10) . .
C02W C02J C02K F01I -179.0(8) . .
C02W C02J C02K C02X 0.3(13) . .
C02Y C02P C03B C03C 175.2(11) . .
C02Z C01Q C01V O00N 55.9(10) . .
C02Z C01Q C01V O00T -123.4(8) . .
C02Z C01Q C02B C02A -178.8(7) . .
C02Z C01Q C02B C02L -0.4(11) . .
C02Z C028 C02O F00X 179.0(8) . .
C02Z C028 C02O C02L -0.2(13) . .
C030 C023 C02E C01Y -178.4(8) . .
C031 C02Q C02V C033 -179.6(8) . .
C035 C02C C02I C025 178.0(8) . .
C036 C02G C02H C035 -179.5(8) . .
C038 C037 C03C C03B -175.7(10) . .
C03B C02P C02Y C02F -176.1(10) . .
C03C C037 C038 C032 -177.7(9) . .
C1 C0AA C6 C4 0.0 . .
C1 C0AA C6 F1 -177.0(11) . .
C0AA C1 C10 C5 0.0 . .
C0AA C1 C10 F2 175.8(11) . .
C0AA C6 C4 C5 0.0 . .
C0AA C6 C4 F0AA 176.5(10) . .
C6 C4 C5 C10 0.0 . .
C6 C4 C5 F4 178.0(10) . .
C4 C5 C10 C1 0.0 . .
C4 C5 C10 F2 -176.2(10) . .
C10 C1 C0AA C6 0.0 . .
F1 C6 C4 C5 176.9(11) . .
F1 C6 C4 F0AA -6.5(10) . .
F0AA C4 C5 C10 -176.3(11) . .
F0AA C4 C5 F4 1.7(10) . .
F4 C5 C10 C1 -177.9(11) . .
F4 C5 C10 F2 5.9(10) . .
C1A C10A C5A C4A 0.0 . .
C1A C10A C5A F4A 168.2(17) . .
C10A C1A C0AB C6A 0.0 . .
C10A C5A C4A C6A 0.0 . .
C10A C5A C4A F0AB 178.9(16) . .
C5A C4A C6A C0AB 0.0 . .
C5A C4A C6A F1AA -179.0(15) . .
C4A C6A C0AB C1A 0.0 . .
C0AB C1A C10A C5A 0.0 . .
C0AB C1A C10A F2A -180(3) . .
F2A C10A C5A C4A 180(3) . .
F2A C10A C5A F4A -12(2) . .
F4A C5A C4A C6A -167.6(17) . .
F4A C5A C4A F0AB 11.3(17) . .
F0AB C4A C6A C0AB -178.8(17) . .
F0AB C4A C6A F1AA 2.2(17) . .
F1AA C6A C0AB C1A 179.0(16) . .
